data_4062508
_journal_name_full Organometallics
_journal_paper_doi 10.1021/om030631c
_journal_year 2004
_chemical_formula_sum 'C22 H42 Cl2 N P Zr'
_chemical_formula_weight 513.66
_space_group_IT_number 14
_symmetry_cell_setting monoclinic
_symmetry_space_group_name_Hall '-P 2yn'
_symmetry_space_group_name_H-M 'P 1 21/n 1'
_cell_angle_alpha 90.00
_cell_angle_beta 96.934(9)
_cell_angle_gamma 90.00
_cell_formula_units_Z 4
_cell_length_a 11.888(6)
_cell_length_b 16.743(9)
_cell_length_c 13.508(7)
_cell_measurement_temperature 293(2)
_cell_volume 2669(2)
_diffrn_ambient_temperature 293(2)
_exptl_crystal_density_diffrn 1.278
_cod_original_sg_symbol_H-M 'P 21/n'
_cod_database_code 4062508

loop_
_symmetry_equiv_pos_as_xyz
'x, y, z'
'-x+1/2, y+1/2, -z+1/2'
'-x, -y, -z'
'x-1/2, -y-1/2, z-1/2'

loop_
_atom_site_label
_atom_site_type_symbol
_atom_site_fract_x
_atom_site_fract_y
_atom_site_fract_z
_atom_site_U_iso_or_equiv
_atom_site_adp_type
_atom_site_occupancy
_atom_site_symmetry_multiplicity
_atom_site_calc_flag
_atom_site_refinement_flags
_atom_site_disorder_assembly
_atom_site_disorder_group
Zr1 Zr 0.941516(18) 0.227829(13) 0.235812(16) 0.03918(10) Uani 1 1 d . . .
Cl1 Cl 1.01014(6) 0.33624(4) 0.13803(5) 0.0644(2) Uani 1 1 d . . .
Cl2 Cl 0.81152(7) 0.15365(5) 0.11694(6) 0.0750(2) Uani 1 1 d . . .
P1 P 1.17199(5) 0.09842(3) 0.25047(4) 0.03789(15) Uani 1 1 d . . .
N1 N 1.07074(15) 0.15864(11) 0.26237(13) 0.0406(4) Uani 1 1 d . . .
C1 C 0.9328(2) 0.31772(17) 0.38385(19) 0.0545(6) Uani 1 1 d . . .
C2 C 0.9183(2) 0.23857(16) 0.41657(18) 0.0506(6) Uani 1 1 d . . .
C3 C 0.8134(2) 0.21048(16) 0.3702(2) 0.0531(6) Uani 1 1 d . . .
C4 C 0.7605(2) 0.27308(17) 0.3117(2) 0.0560(7) Uani 1 1 d . . .
C5 C 0.8337(3) 0.33942(16) 0.3195(2) 0.0573(7) Uani 1 1 d . . .
C6 C 1.0314(3) 0.3720(2) 0.4173(3) 0.0910(11) Uani 1 1 d . . .
H6A H 1.0152 0.4022 0.4743 0.136 Uiso 1 1 calc R . .
H6B H 1.0434 0.4079 0.3641 0.136 Uiso 1 1 calc R . .
H6C H 1.0983 0.3405 0.4347 0.136 Uiso 1 1 calc R . .
C7 C 0.9952(3) 0.1951(2) 0.4948(2) 0.0827(11) Uani 1 1 d . . .
H7A H 0.9730 0.2064 0.5593 0.124 Uiso 1 1 calc R . .
H7B H 1.0719 0.2124 0.4927 0.124 Uiso 1 1 calc R . .
H7C H 0.9900 0.1387 0.4824 0.124 Uiso 1 1 calc R . .
C8 C 0.7603(3) 0.1306(2) 0.3903(3) 0.0877(11) Uani 1 1 d . . .
H8A H 0.7160 0.1360 0.4449 0.132 Uiso 1 1 calc R . .
H8B H 0.8189 0.0917 0.4069 0.132 Uiso 1 1 calc R . .
H8C H 0.7123 0.1136 0.3318 0.132 Uiso 1 1 calc R . .
C9 C 0.6427(3) 0.2693(3) 0.2556(3) 0.0964(13) Uani 1 1 d . . .
H9A H 0.5889 0.2886 0.2976 0.145 Uiso 1 1 calc R . .
H9B H 0.6249 0.2151 0.2368 0.145 Uiso 1 1 calc R . .
H9C H 0.6394 0.3019 0.1969 0.145 Uiso 1 1 calc R . .
C10 C 0.8087(4) 0.4209(2) 0.2740(3) 0.0972(12) Uani 1 1 d . . .
H10A H 0.7690 0.4525 0.3179 0.146 Uiso 1 1 calc R . .
H10B H 0.7628 0.4152 0.2109 0.146 Uiso 1 1 calc R . .
H10C H 0.8786 0.4469 0.2643 0.146 Uiso 1 1 calc R . .
C11 C 1.1155(2) -0.00700(14) 0.2550(2) 0.0527(6) Uani 1 1 d . . .
C12 C 1.2066(3) -0.07249(17) 0.2730(3) 0.0801(10) Uani 1 1 d . . .
H12A H 1.1707 -0.1238 0.2740 0.120 Uiso 1 1 calc R . .
H12B H 1.2518 -0.0633 0.3358 0.120 Uiso 1 1 calc R . .
H12C H 1.2542 -0.0712 0.2204 0.120 Uiso 1 1 calc R . .
C13 C 1.0404(3) -0.02627(19) 0.1566(2) 0.0757(9) Uani 1 1 d . . .
H13A H 1.0122 -0.0799 0.1591 0.113 Uiso 1 1 calc R . .
H13B H 1.0844 -0.0213 0.1018 0.113 Uiso 1 1 calc R . .
H13C H 0.9779 0.0104 0.1476 0.113 Uiso 1 1 calc R . .
C14 C 1.0365(3) -0.01106(17) 0.3370(2) 0.0663(8) Uani 1 1 d . . .
H14A H 1.0070 -0.0642 0.3404 0.100 Uiso 1 1 calc R . .
H14B H 0.9750 0.0258 0.3219 0.100 Uiso 1 1 calc R . .
H14C H 1.0782 0.0027 0.4001 0.100 Uiso 1 1 calc R . .
C15 C 1.2247(2) 0.11892(16) 0.12586(19) 0.0549(6) Uani 1 1 d . . .
C16 C 1.3008(3) 0.0516(2) 0.0913(3) 0.0828(10) Uani 1 1 d . . .
H16A H 1.3251 0.0659 0.0284 0.124 Uiso 1 1 calc R . .
H16B H 1.2585 0.0026 0.0841 0.124 Uiso 1 1 calc R . .
H16C H 1.3659 0.0446 0.1400 0.124 Uiso 1 1 calc R . .
C17 C 1.1239(3) 0.1317(2) 0.0453(2) 0.0697(8) Uani 1 1 d . . .
H17A H 1.1512 0.1424 -0.0174 0.105 Uiso 1 1 calc R . .
H17B H 1.0796 0.1762 0.0633 0.105 Uiso 1 1 calc R . .
H17C H 1.0776 0.0845 0.0396 0.105 Uiso 1 1 calc R . .
C18 C 1.2901(3) 0.19809(19) 0.1318(2) 0.0720(8) Uani 1 1 d . . .
H18A H 1.3170 0.2086 0.0689 0.108 Uiso 1 1 calc R . .
H18B H 1.3533 0.1946 0.1831 0.108 Uiso 1 1 calc R . .
H18C H 1.2408 0.2406 0.1472 0.108 Uiso 1 1 calc R . .
C19 C 1.2910(2) 0.11470(15) 0.35540(19) 0.0503(6) Uani 1 1 d . . .
C20 C 1.4068(2) 0.0802(2) 0.3361(3) 0.0745(9) Uani 1 1 d . . .
H20A H 1.4620 0.0911 0.3924 0.112 Uiso 1 1 calc R . .
H20B H 1.4302 0.1045 0.2776 0.112 Uiso 1 1 calc R . .
H20C H 1.4002 0.0235 0.3264 0.112 Uiso 1 1 calc R . .
C21 C 1.3033(3) 0.20523(17) 0.3746(2) 0.0657(8) Uani 1 1 d . . .
H21A H 1.3633 0.2146 0.4276 0.099 Uiso 1 1 calc R . .
H21B H 1.2336 0.2261 0.3932 0.099 Uiso 1 1 calc R . .
H21C H 1.3208 0.2314 0.3151 0.099 Uiso 1 1 calc R . .
C22 C 1.2600(3) 0.07756(19) 0.4526(2) 0.0652(8) Uani 1 1 d . . .
H22A H 1.3207 0.0864 0.5051 0.098 Uiso 1 1 calc R . .
H22B H 1.2481 0.0212 0.4433 0.098 Uiso 1 1 calc R . .
H22C H 1.1920 0.1019 0.4700 0.098 Uiso 1 1 calc R . .

loop_
_atom_site_aniso_label
_atom_site_aniso_U_11
_atom_site_aniso_U_22
_atom_site_aniso_U_33
_atom_site_aniso_U_23
_atom_site_aniso_U_13
_atom_site_aniso_U_12
Zr1 0.03879(15) 0.04320(16) 0.03432(15) 0.00536(9) -0.00056(10) 0.00286(9)
Cl1 0.0705(5) 0.0591(4) 0.0639(4) 0.0238(3) 0.0087(3) 0.0021(3)
Cl2 0.0613(4) 0.0953(6) 0.0632(4) -0.0161(4) -0.0142(3) -0.0081(4)
P1 0.0398(3) 0.0346(3) 0.0390(3) 0.0010(2) 0.0036(2) -0.0012(2)
N1 0.0428(11) 0.0416(11) 0.0367(10) 0.0032(8) 0.0024(8) 0.0011(8)
C1 0.0507(15) 0.0616(16) 0.0527(15) -0.0130(13) 0.0125(12) -0.0048(13)
C2 0.0494(15) 0.0686(17) 0.0347(13) 0.0034(11) 0.0086(11) 0.0142(13)
C3 0.0477(15) 0.0586(16) 0.0556(16) 0.0013(12) 0.0172(12) 0.0002(12)
C4 0.0411(14) 0.0714(19) 0.0545(16) -0.0052(13) 0.0014(12) 0.0114(13)
C5 0.0709(18) 0.0482(15) 0.0550(15) 0.0049(12) 0.0163(14) 0.0168(14)
C6 0.075(2) 0.105(3) 0.096(3) -0.043(2) 0.0221(19) -0.029(2)
C7 0.084(2) 0.121(3) 0.0435(15) 0.0135(17) 0.0098(15) 0.043(2)
C8 0.091(3) 0.072(2) 0.108(3) 0.0096(19) 0.043(2) -0.0128(19)
C9 0.0500(19) 0.128(3) 0.106(3) -0.023(2) -0.0131(19) 0.022(2)
C10 0.131(3) 0.061(2) 0.105(3) 0.0169(19) 0.037(2) 0.035(2)
C11 0.0574(16) 0.0373(13) 0.0623(16) 0.0016(11) 0.0028(13) -0.0066(12)
C12 0.092(2) 0.0379(15) 0.110(3) 0.0020(16) 0.010(2) 0.0068(15)
C13 0.089(2) 0.0589(18) 0.076(2) -0.0122(15) -0.0050(17) -0.0257(16)
C14 0.0670(18) 0.0539(17) 0.078(2) 0.0158(14) 0.0085(15) -0.0167(14)
C15 0.0622(17) 0.0572(16) 0.0485(14) -0.0016(12) 0.0192(13) -0.0013(13)
C16 0.094(2) 0.082(2) 0.080(2) -0.0112(18) 0.0405(19) 0.0115(19)
C17 0.089(2) 0.080(2) 0.0403(15) 0.0027(14) 0.0097(14) -0.0057(17)
C18 0.079(2) 0.074(2) 0.0670(19) 0.0122(16) 0.0260(16) -0.0158(17)
C19 0.0411(13) 0.0519(15) 0.0554(15) -0.0010(12) -0.0042(11) -0.0003(11)
C20 0.0437(16) 0.082(2) 0.095(2) -0.0004(18) -0.0023(15) 0.0054(15)
C21 0.0615(18) 0.0612(17) 0.0700(19) -0.0116(15) -0.0100(15) -0.0110(14)
C22 0.0627(18) 0.078(2) 0.0508(16) 0.0071(14) -0.0117(13) 0.0011(15)

loop_
_geom_bond_atom_site_label_1
_geom_bond_atom_site_label_2
_geom_bond_distance
_geom_bond_site_symmetry_2
_geom_bond_publ_flag
Zr1 N1 1.923(2) . ?
Zr1 Cl2 2.4311(10) . ?
Zr1 Cl1 2.4423(11) . ?
Zr1 C2 2.496(3) . ?
Zr1 C1 2.515(3) . ?
Zr1 C3 2.523(3) . ?
Zr1 C5 2.600(3) . ?
Zr1 C4 2.605(3) . ?
P1 N1 1.593(2) . ?
P1 C11 1.892(3) . ?
P1 C15 1.897(3) . ?
P1 C19 1.897(3) . ?
C1 C2 1.414(4) . ?
C1 C5 1.424(4) . ?
C1 C6 1.508(4) . ?
C2 C3 1.407(4) . ?
C2 C7 1.499(4) . ?
C3 C4 1.414(4) . ?
C3 C8 1.518(4) . ?
C4 C5 1.407(4) . ?
C4 C9 1.512(4) . ?
C5 C10 1.512(4) . ?
C11 C14 1.538(4) . ?
C11 C12 1.540(4) . ?
C11 C13 1.543(4) . ?
C15 C17 1.533(4) . ?
C15 C18 1.534(4) . ?
C15 C16 1.553(4) . ?
C19 C22 1.537(4) . ?
C19 C21 1.542(4) . ?
C19 C20 1.544(4) . ?
